data_4071371
loop_
_publ_author_name
'Ozaki, Shuhei'
'Sasamori, Takahiro'
'Tokitoh, Norihiro'

_publ_section_title
;
 Synthesis of a 1-Hydrosilene Stable in Solution and Its Unique
 Properties#
;
_journal_issue 10
_journal_name_full Organometallics
_journal_page_first 2163
_journal_paper_doi 10.1021/om8001334
_journal_volume 27
_journal_year 2008
_chemical_formula_moiety 'C80 H136 O2 Si14'
_chemical_formula_sum 'C80 H136 O2 Si14'
_chemical_formula_weight 1523.15
_chemical_name_common compound9
_chemical_name_systematic
; 
 ? 
;
_space_group_IT_number 13
_symmetry_cell_setting monoclinic
_symmetry_Int_Tables_number 13
_symmetry_space_group_name_Hall '-P 2yc'
_symmetry_space_group_name_H-M 'P 1 2/c 1'
_atom_sites_solution_hydrogens geom
_atom_sites_solution_primary direct
_atom_sites_solution_secondary difmap
_audit_creation_method SHELXL-97
_cell_angle_alpha 90.00
_cell_angle_beta 107.596(3)
_cell_angle_gamma 90.00
_cell_formula_units_Z 2
_cell_length_a 21.0678(13)
_cell_length_b 9.8086(13)
_cell_length_c 23.437(3)
_cell_measurement_temperature 103(2)
_cell_measurement_theta_max 25.50
_cell_measurement_theta_min 1.80
_cell_volume 4616.6(9)
_computing_cell_refinement HKL2000
_computing_data_collection CrystalClear
_computing_data_reduction HKL2000
_computing_structure_refinement 'SHELXL-97 (Sheldrick, 1997)'
_computing_structure_solution 'SHELXS-97 (Sheldrick, 1990)'
_diffrn_ambient_temperature 103(2)
_diffrn_detector_area_resol_mean 28.5714
_diffrn_measured_fraction_theta_full 1.000
_diffrn_measured_fraction_theta_max 1.000
_diffrn_measurement_device_type 'Rigaku VariMax Saturn'
_diffrn_measurement_method \w
_diffrn_radiation_monochromator Confocal
_diffrn_radiation_source 'rotating-anode X-ray tube'
_diffrn_radiation_type MoK\a
_diffrn_radiation_wavelength 0.71069
_diffrn_reflns_av_R_equivalents 0.1877
_diffrn_reflns_av_sigmaI/netI 0.1456
_diffrn_reflns_limit_h_max 25
_diffrn_reflns_limit_h_min -25
_diffrn_reflns_limit_k_max 11
_diffrn_reflns_limit_k_min -11
_diffrn_reflns_limit_l_max 28
_diffrn_reflns_limit_l_min -28
_diffrn_reflns_number 39264
_diffrn_reflns_theta_full 25.50
_diffrn_reflns_theta_max 25.50
_diffrn_reflns_theta_min 1.80
_exptl_absorpt_coefficient_mu 0.234
_exptl_absorpt_correction_T_max 0.9977
_exptl_absorpt_correction_T_min 0.9769
_exptl_absorpt_correction_type multi-scan
_exptl_absorpt_process_details 'Jacobson, R. (1998) Private communication'
_exptl_crystal_colour orange
_exptl_crystal_density_diffrn 1.096
_exptl_crystal_density_method 'not measured'
_exptl_crystal_description prismatic
_exptl_crystal_F_000 1656
_exptl_crystal_size_max 0.10
_exptl_crystal_size_mid 0.03
_exptl_crystal_size_min 0.01
_refine_diff_density_max 0.631
_refine_diff_density_min -0.345
_refine_diff_density_rms 0.079
_refine_ls_extinction_method none
_refine_ls_goodness_of_fit_ref 1.013
_refine_ls_hydrogen_treatment mixed
_refine_ls_matrix_type full
_refine_ls_number_parameters 437
_refine_ls_number_reflns 8587
_refine_ls_number_restraints 0
_refine_ls_restrained_S_all 1.013
_refine_ls_R_factor_all 0.1654
_refine_ls_R_factor_gt 0.0754
_refine_ls_shift/su_max 0.000
_refine_ls_shift/su_mean 0.000
_refine_ls_structure_factor_coef Fsqd
_refine_ls_weighting_details 'calc w=1/[\s^2^(Fo^2^)+(0.0612P)^2^+6.2794P] where P=(Fo^2^+2Fc^2^)/3'
_refine_ls_weighting_scheme calc
_refine_ls_wR_factor_gt 0.1405
_refine_ls_wR_factor_ref 0.1768
_reflns_number_gt 4561
_reflns_number_total 8587
_reflns_threshold_expression >2sigma(I)
_cod_data_source_file om8001334-file004.cif
_cod_data_source_block sic
_cod_original_cell_volume 4616.5(8)
_cod_original_sg_symbol_H-M P2/c
_cod_database_code 4071371

loop_
_symmetry_equiv_pos_as_xyz
'x, y, z'
'-x, y, -z+1/2'
'-x, -y, -z'
'x, -y, z-1/2'

loop_
_atom_site_label
_atom_site_type_symbol
_atom_site_fract_x
_atom_site_fract_y
_atom_site_fract_z
_atom_site_U_iso_or_equiv
_atom_site_adp_type
_atom_site_occupancy
_atom_site_symmetry_multiplicity
_atom_site_calc_flag
_atom_site_refinement_flags
Si1 Si 0.38027(7) 0.16071(14) 0.14171(6) 0.0209(3) Uani 1 1 d .
H1 H 0.3674(18) 0.029(4) 0.1624(17) 0.010(11) Uiso 1 1 d .
C1 C 0.4040(2) 0.2743(5) 0.2103(2) 0.0192(11) Uani 1 1 d .
C2 C 0.4333(2) 0.2246(5) 0.2670(2) 0.0207(11) Uani 1 1 d .
C3 C 0.4476(2) 0.0812(5) 0.2828(2) 0.0211(11) Uani 1 1 d .
H2 H 0.4229 0.0130 0.2567 0.025 Uiso 1 1 calc R
C4 C 0.4940(2) 0.0432(5) 0.3327(2) 0.0234(12) Uani 1 1 d .
H3 H 0.5011 -0.0514 0.3408 0.028 Uiso 1 1 calc R
C5 C 0.5356(2) 0.1435(5) 0.3767(2) 0.0226(12) Uani 1 1 d .
H4 H 0.5440 0.1087 0.4184 0.027 Uiso 1 1 calc R
C6 C 0.5023(2) 0.2799(5) 0.3703(2) 0.0224(11) Uani 1 1 d .
H5 H 0.5128 0.3409 0.4033 0.027 Uiso 1 1 calc R
C7 C 0.4577(2) 0.3171(5) 0.3182(2) 0.0226(12) Uani 1 1 d .
O1 O 0.43352(16) 0.4491(3) 0.31292(14) 0.0248(8) Uani 1 1 d .
C8 C 0.4169(2) 0.5073(5) 0.2560(2) 0.0226(12) Uani 1 1 d .
C9 C 0.4163(3) 0.6479(5) 0.2536(2) 0.0302(13) Uani 1 1 d .
H6 H 0.4273 0.7004 0.2893 0.036 Uiso 1 1 calc R
C10 C 0.3994(3) 0.7111(5) 0.1982(2) 0.0312(13) Uani 1 1 d .
H7 H 0.3984 0.8078 0.1959 0.037 Uiso 1 1 calc R
C11 C 0.3840(3) 0.6346(5) 0.1460(2) 0.0315(13) Uani 1 1 d .
H8 H 0.3730 0.6786 0.1082 0.038 Uiso 1 1 calc R
C12 C 0.3848(2) 0.4933(5) 0.1496(2) 0.0243(12) Uani 1 1 d .
H9 H 0.3741 0.4416 0.1136 0.029 Uiso 1 1 calc R
C13 C 0.4010(2) 0.4245(5) 0.2046(2) 0.0211(11) Uani 1 1 d .
C14 C 0.3003(2) 0.2193(5) 0.0841(2) 0.0187(11) Uani 1 1 d .
C15 C 0.2434(2) 0.2370(5) 0.1040(2) 0.0225(12) Uani 1 1 d .
C16 C 0.1846(2) 0.2883(5) 0.0658(2) 0.0233(12) Uani 1 1 d .
H10 H 0.1480 0.3026 0.0809 0.028 Uiso 1 1 calc R
C17 C 0.1768(2) 0.3199(5) 0.0056(2) 0.0230(12) Uani 1 1 d .
C18 C 0.2314(2) 0.2939(5) -0.0150(2) 0.0205(11) Uani 1 1 d .
H11 H 0.2270 0.3109 -0.0560 0.025 Uiso 1 1 calc R
C19 C 0.2920(2) 0.2443(5) 0.0217(2) 0.0220(11) Uani 1 1 d .
C20 C 0.2416(2) 0.1996(5) 0.1672(2) 0.0223(12) Uani 1 1 d .
H12 H 0.2890 0.1784 0.1899 0.027 Uiso 1 1 calc R
C21 C 0.1113(3) 0.3781(5) -0.0340(2) 0.0283(13) Uani 1 1 d .
H13 H 0.0824 0.3782 -0.0072 0.034 Uiso 1 1 calc R
C22 C 0.3460(2) 0.2121(5) -0.0074(2) 0.0215(11) Uani 1 1 d .
H14 H 0.3881 0.2102 0.0269 0.026 Uiso 1 1 calc R
Si2 Si 0.19588(7) 0.03126(15) 0.16472(6) 0.0288(4) Uani 1 1 d .
Si3 Si 0.21647(7) 0.33859(16) 0.21331(6) 0.0274(4) Uani 1 1 d .
Si4 Si 0.06540(8) 0.26006(17) -0.09731(7) 0.0356(4) Uani 1 1 d .
Si5 Si 0.11813(8) 0.56618(16) -0.05098(7) 0.0316(4) Uani 1 1 d .
Si6 Si 0.33568(7) 0.02867(15) -0.03579(6) 0.0266(4) Uani 1 1 d .
Si7 Si 0.36320(7) 0.34394(15) -0.06076(6) 0.0265(4) Uani 1 1 d .
C23 C 0.2315(3) -0.1023(6) 0.1271(3) 0.0476(17) Uani 1 1 d .
H15 H 0.2271 -0.0737 0.0860 0.071 Uiso 1 1 calc R
H16 H 0.2074 -0.1881 0.1264 0.071 Uiso 1 1 calc R
H17 H 0.2786 -0.1154 0.1491 0.071 Uiso 1 1 calc R
C24 C 0.2050(3) -0.0279(6) 0.2426(2) 0.0450(16) Uani 1 1 d .
H18 H 0.1866 0.0410 0.2634 0.068 Uiso 1 1 calc R
H19 H 0.2522 -0.0418 0.2641 0.068 Uiso 1 1 calc R
H20 H 0.1809 -0.1140 0.2411 0.068 Uiso 1 1 calc R
C25 C 0.1054(3) 0.0405(6) 0.1217(3) 0.0455(16) Uani 1 1 d .
H21 H 0.0838 0.1098 0.1396 0.068 Uiso 1 1 calc R
H22 H 0.0846 -0.0483 0.1230 0.068 Uiso 1 1 calc R
H23 H 0.1005 0.0649 0.0801 0.068 Uiso 1 1 calc R
C26 C 0.1271(3) 0.3304(6) 0.2117(2) 0.0367(14) Uani 1 1 d .
H24 H 0.1176 0.2401 0.2251 0.055 Uiso 1 1 calc R
H25 H 0.0983 0.3467 0.1708 0.055 Uiso 1 1 calc R
H26 H 0.1186 0.4002 0.2385 0.055 Uiso 1 1 calc R
C27 C 0.2279(3) 0.5129(5) 0.1876(2) 0.0363(14) Uani 1 1 d .
H27 H 0.2739 0.5240 0.1870 0.054 Uiso 1 1 calc R
H28 H 0.2183 0.5799 0.2149 0.054 Uiso 1 1 calc R
H29 H 0.1974 0.5270 0.1472 0.054 Uiso 1 1 calc R
C28 C 0.2693(3) 0.3129(5) 0.2931(2) 0.0333(14) Uani 1 1 d .
H30 H 0.2628 0.2203 0.3059 0.050 Uiso 1 1 calc R
H31 H 0.2565 0.3792 0.3189 0.050 Uiso 1 1 calc R
H32 H 0.3163 0.3259 0.2959 0.050 Uiso 1 1 calc R
C29 C 0.0648(3) 0.0873(6) -0.0635(3) 0.0442(16) Uani 1 1 d .
H33 H 0.0453 0.0937 -0.0306 0.066 Uiso 1 1 calc R
H34 H 0.1105 0.0530 -0.0483 0.066 Uiso 1 1 calc R
H35 H 0.0382 0.0247 -0.0941 0.066 Uiso 1 1 calc R
C30 C -0.0216(3) 0.3238(6) -0.1310(3) 0.0477(17) Uani 1 1 d .
H36 H -0.0431 0.3338 -0.0995 0.072 Uiso 1 1 calc R
H37 H -0.0468 0.2586 -0.1610 0.072 Uiso 1 1 calc R
H38 H -0.0205 0.4123 -0.1500 0.072 Uiso 1 1 calc R
C31 C 0.1027(3) 0.2446(6) -0.1600(2) 0.0425(15) Uani 1 1 d .
H39 H 0.1485 0.2113 -0.1443 0.064 Uiso 1 1 calc R
H40 H 0.1027 0.3341 -0.1786 0.064 Uiso 1 1 calc R
H41 H 0.0764 0.1804 -0.1899 0.064 Uiso 1 1 calc R
C32 C 0.1359(4) 0.5971(6) -0.1233(3) 0.061(2) Uani 1 1 d .
H42 H 0.1007 0.5561 -0.1561 0.092 Uiso 1 1 calc R
H43 H 0.1788 0.5561 -0.1217 0.092 Uiso 1 1 calc R
H44 H 0.1376 0.6955 -0.1301 0.092 Uiso 1 1 calc R
C33 C 0.1849(3) 0.6455(6) 0.0101(3) 0.0567(19) Uani 1 1 d .
H45 H 0.1762 0.6297 0.0484 0.085 Uiso 1 1 calc R
H46 H 0.1860 0.7438 0.0029 0.085 Uiso 1 1 calc R
H47 H 0.2279 0.6051 0.0114 0.085 Uiso 1 1 calc R
C34 C 0.0378(3) 0.6522(6) -0.0539(3) 0.0588(19) Uani 1 1 d .
H48 H 0.0279 0.6367 -0.0161 0.088 Uiso 1 1 calc R
H49 H 0.0017 0.6144 -0.0870 0.088 Uiso 1 1 calc R
H50 H 0.0416 0.7503 -0.0600 0.088 Uiso 1 1 calc R
C35 C 0.3961(3) -0.0151(6) -0.0771(3) 0.0448(16) Uani 1 1 d .
H51 H 0.3897 0.0468 -0.1112 0.067 Uiso 1 1 calc R
H52 H 0.3887 -0.1093 -0.0916 0.067 Uiso 1 1 calc R
H53 H 0.4417 -0.0058 -0.0502 0.067 Uiso 1 1 calc R
C36 C 0.3524(3) -0.0957(5) 0.0272(2) 0.0341(14) Uani 1 1 d .
H54 H 0.3219 -0.0784 0.0507 0.051 Uiso 1 1 calc R
H55 H 0.3985 -0.0857 0.0528 0.051 Uiso 1 1 calc R
H56 H 0.3455 -0.1886 0.0111 0.051 Uiso 1 1 calc R
C37 C 0.2493(3) -0.0033(6) -0.0844(2) 0.0370(14) Uani 1 1 d .
H57 H 0.2385 0.0604 -0.1182 0.056 Uiso 1 1 calc R
H58 H 0.2181 0.0100 -0.0612 0.056 Uiso 1 1 calc R
H59 H 0.2457 -0.0971 -0.0995 0.056 Uiso 1 1 calc R
C38 C 0.3097(3) 0.3255(6) -0.1402(2) 0.0347(14) Uani 1 1 d .
H60 H 0.3144 0.2331 -0.1543 0.052 Uiso 1 1 calc R
H61 H 0.3235 0.3920 -0.1653 0.052 Uiso 1 1 calc R
H62 H 0.2630 0.3417 -0.1426 0.052 Uiso 1 1 calc R
C39 C 0.4528(3) 0.3250(6) -0.0588(2) 0.0364(14) Uani 1 1 d .
H63 H 0.4600 0.2331 -0.0721 0.055 Uiso 1 1 calc R
H64 H 0.4818 0.3393 -0.0178 0.055 Uiso 1 1 calc R
H65 H 0.4632 0.3926 -0.0854 0.055 Uiso 1 1 calc R
C40 C 0.3531(3) 0.5198(5) -0.0343(2) 0.0379(14) Uani 1 1 d .
H66 H 0.3811 0.5305 0.0072 0.057 Uiso 1 1 calc R
H67 H 0.3064 0.5349 -0.0367 0.057 Uiso 1 1 calc R
H68 H 0.3665 0.5865 -0.0597 0.057 Uiso 1 1 calc R

loop_
_atom_site_aniso_label
_atom_site_aniso_U_11
_atom_site_aniso_U_22
_atom_site_aniso_U_33
_atom_site_aniso_U_23
_atom_site_aniso_U_13
_atom_site_aniso_U_12
Si1 0.0275(8) 0.0183(8) 0.0174(7) -0.0004(6) 0.0075(6) 0.0000(6)
C1 0.021(3) 0.019(3) 0.019(3) -0.001(2) 0.009(2) 0.002(2)
C2 0.022(3) 0.022(3) 0.020(3) -0.005(2) 0.008(2) -0.002(2)
C3 0.028(3) 0.015(3) 0.021(3) -0.002(2) 0.009(2) -0.002(2)
C4 0.032(3) 0.018(3) 0.023(3) 0.000(2) 0.014(2) -0.003(2)
C5 0.029(3) 0.024(3) 0.014(2) 0.003(2) 0.004(2) 0.000(2)
C6 0.028(3) 0.025(3) 0.017(3) -0.003(2) 0.012(2) -0.003(2)
C7 0.029(3) 0.015(3) 0.026(3) 0.002(2) 0.010(2) -0.001(2)
O1 0.038(2) 0.019(2) 0.0172(18) -0.0029(15) 0.0089(16) 0.0039(16)
C8 0.022(3) 0.025(3) 0.021(3) 0.000(2) 0.006(2) 0.005(2)
C9 0.043(4) 0.021(3) 0.026(3) -0.009(2) 0.010(3) 0.002(3)
C10 0.047(4) 0.014(3) 0.034(3) -0.001(2) 0.015(3) -0.001(2)
C11 0.040(3) 0.025(3) 0.029(3) 0.007(2) 0.009(3) 0.006(3)
C12 0.026(3) 0.029(3) 0.019(3) 0.000(2) 0.008(2) 0.001(2)
C13 0.022(3) 0.020(3) 0.020(3) -0.002(2) 0.003(2) -0.002(2)
C14 0.025(3) 0.013(3) 0.020(3) -0.001(2) 0.009(2) -0.002(2)
C15 0.032(3) 0.016(3) 0.019(3) 0.000(2) 0.007(2) -0.002(2)
C16 0.025(3) 0.027(3) 0.018(3) -0.001(2) 0.007(2) -0.004(2)
C17 0.026(3) 0.018(3) 0.025(3) 0.003(2) 0.007(2) -0.001(2)
C18 0.028(3) 0.018(3) 0.015(3) 0.000(2) 0.006(2) -0.003(2)
C19 0.030(3) 0.018(3) 0.019(3) 0.000(2) 0.008(2) -0.003(2)
C20 0.022(3) 0.027(3) 0.018(3) 0.002(2) 0.006(2) 0.000(2)
C21 0.034(3) 0.032(3) 0.022(3) 0.005(2) 0.013(2) 0.005(2)
C22 0.024(3) 0.023(3) 0.017(3) -0.001(2) 0.005(2) 0.002(2)
Si2 0.0334(9) 0.0286(9) 0.0253(8) 0.0031(7) 0.0103(7) -0.0033(7)
Si3 0.0323(9) 0.0293(9) 0.0229(8) -0.0001(7) 0.0117(7) 0.0018(7)
Si4 0.0345(10) 0.0366(10) 0.0313(9) 0.0024(8) 0.0033(7) -0.0016(8)
Si5 0.0385(9) 0.0308(10) 0.0267(9) 0.0038(7) 0.0115(7) 0.0042(7)
Si6 0.0367(9) 0.0236(8) 0.0219(8) -0.0003(6) 0.0127(7) 0.0008(7)
Si7 0.0323(9) 0.0252(9) 0.0236(8) 0.0025(7) 0.0110(7) -0.0018(7)
C23 0.053(4) 0.035(4) 0.060(4) -0.009(3) 0.024(3) -0.015(3)
C24 0.061(4) 0.036(4) 0.036(4) 0.007(3) 0.012(3) -0.011(3)
C25 0.045(4) 0.041(4) 0.047(4) 0.002(3) 0.009(3) -0.008(3)
C26 0.044(4) 0.039(4) 0.027(3) 0.000(3) 0.012(3) 0.005(3)
C27 0.048(4) 0.030(3) 0.034(3) -0.002(3) 0.016(3) 0.004(3)
C28 0.040(4) 0.036(4) 0.027(3) -0.005(3) 0.015(3) 0.000(3)
C29 0.036(4) 0.041(4) 0.047(4) 0.001(3) -0.001(3) -0.009(3)
C30 0.047(4) 0.050(4) 0.037(4) 0.001(3) -0.002(3) -0.002(3)
C31 0.046(4) 0.046(4) 0.031(3) -0.002(3) 0.005(3) 0.002(3)
C32 0.105(6) 0.037(4) 0.051(4) 0.007(3) 0.037(4) -0.016(4)
C33 0.075(5) 0.028(4) 0.057(4) 0.000(3) 0.005(4) 0.000(3)
C34 0.052(4) 0.048(4) 0.078(5) 0.015(4) 0.022(4) 0.013(3)
C35 0.070(4) 0.026(3) 0.051(4) 0.000(3) 0.038(3) 0.007(3)
C36 0.052(4) 0.019(3) 0.032(3) -0.004(2) 0.013(3) 0.001(3)
C37 0.051(4) 0.035(4) 0.026(3) -0.006(3) 0.012(3) -0.001(3)
C38 0.043(4) 0.035(3) 0.027(3) 0.004(3) 0.013(3) -0.002(3)
C39 0.044(4) 0.035(4) 0.033(3) 0.009(3) 0.017(3) -0.001(3)
C40 0.051(4) 0.027(3) 0.036(3) 0.006(3) 0.012(3) -0.003(3)

loop_
_atom_type_symbol
_atom_type_description
_atom_type_scat_dispersion_real
_atom_type_scat_dispersion_imag
_atom_type_scat_source
C C 0.0033 0.0016 'International Tables Vol C Tables 4.2.6.8 and 6.1.1.4'
H H 0.0000 0.0000 'International Tables Vol C Tables 4.2.6.8 and 6.1.1.4'
O O 0.0106 0.0060 'International Tables Vol C Tables 4.2.6.8 and 6.1.1.4'
Si Si 0.0817 0.0704 'International Tables Vol C Tables 4.2.6.8 and 6.1.1.4'

loop_
_geom_angle_atom_site_label_1
_geom_angle_atom_site_label_2
_geom_angle_atom_site_label_3
_geom_angle
_geom_angle_site_symmetry_1
_geom_angle_site_symmetry_3
C1 Si1 C14 112.0(2) . .
C1 Si1 C5 102.3(2) . 2_655
C14 Si1 C5 122.5(2) . 2_655
C1 Si1 H1 105.7(15) . .
C14 Si1 H1 107.1(15) . .
C5 Si1 H1 106.0(15) 2_655 .
C2 C1 C13 115.8(4) . .
C2 C1 Si1 122.5(4) . .
C13 C1 Si1 121.1(3) . .
C1 C2 C3 125.8(4) . .
C1 C2 C7 121.0(4) . .
C3 C2 C7 113.1(4) . .
C4 C3 C2 122.2(5) . .
C4 C3 H2 118.9 . .
C2 C3 H2 118.9 . .
C3 C4 C5 122.7(5) . .
C3 C4 H3 118.6 . .
C5 C4 H3 118.6 . .
C6 C5 C4 111.0(4) . .
C6 C5 Si1 109.3(3) . 2_655
C4 C5 Si1 106.6(3) . 2_655
C6 C5 H4 110.0 . .
C4 C5 H4 110.0 . .
Si1 C5 H4 110.0 2_655 .
C7 C6 C5 120.7(4) . .
C7 C6 H5 119.6 . .
C5 C6 H5 119.6 . .
C6 C7 O1 118.2(4) . .
C6 C7 C2 123.4(5) . .
O1 C7 C2 118.4(4) . .
C7 O1 C8 116.7(4) . .
C9 C8 O1 116.4(4) . .
C9 C8 C13 123.1(5) . .
O1 C8 C13 120.6(4) . .
C8 C9 C10 118.8(5) . .
C8 C9 H6 120.6 . .
C10 C9 H6 120.6 . .
C9 C10 C11 120.7(5) . .
C9 C10 H7 119.7 . .
C11 C10 H7 119.7 . .
C10 C11 C12 119.5(5) . .
C10 C11 H8 120.3 . .
C12 C11 H8 120.3 . .
C11 C12 C13 122.0(5) . .
C11 C12 H9 119.0 . .
C13 C12 H9 119.0 . .
C12 C13 C8 116.0(4) . .
C12 C13 C1 123.6(4) . .
C8 C13 C1 120.4(4) . .
C15 C14 C19 117.2(4) . .
C15 C14 Si1 117.2(3) . .
C19 C14 Si1 125.6(4) . .
C16 C15 C14 120.6(4) . .
C16 C15 C20 115.6(4) . .
C14 C15 C20 123.8(4) . .
C15 C16 C17 122.7(5) . .
C15 C16 H10 118.7 . .
C17 C16 H10 118.7 . .
C18 C17 C16 116.6(4) . .
C18 C17 C21 123.1(4) . .
C16 C17 C21 120.3(4) . .
C19 C18 C17 123.1(4) . .
C19 C18 H11 118.5 . .
C17 C18 H11 118.5 . .
C18 C19 C14 119.6(4) . .
C18 C19 C22 117.6(4) . .
C14 C19 C22 122.7(4) . .
C15 C20 Si2 109.7(3) . .
C15 C20 Si3 117.8(3) . .
Si2 C20 Si3 114.3(2) . .
C15 C20 H12 104.5 . .
Si2 C20 H12 104.5 . .
Si3 C20 H12 104.5 . .
C17 C21 Si4 113.7(3) . .
C17 C21 Si5 112.3(3) . .
Si4 C21 Si5 118.7(3) . .
C17 C21 H13 103.2 . .
Si4 C21 H13 103.2 . .
Si5 C21 H13 103.2 . .
C19 C22 Si6 109.2(3) . .
C19 C22 Si7 117.9(3) . .
Si6 C22 Si7 115.8(2) . .
C19 C22 H14 104.0 . .
Si6 C22 H14 104.0 . .
Si7 C22 H14 104.0 . .
C23 Si2 C24 107.9(3) . .
C23 Si2 C25 105.7(3) . .
C24 Si2 C25 109.2(3) . .
C23 Si2 C20 110.6(2) . .
C24 Si2 C20 109.8(2) . .
C25 Si2 C20 113.5(2) . .
C27 Si3 C26 105.2(3) . .
C27 Si3 C28 110.5(2) . .
C26 Si3 C28 107.7(2) . .
C27 Si3 C20 112.9(2) . .
C26 Si3 C20 114.0(2) . .
C28 Si3 C20 106.5(2) . .
C31 Si4 C30 106.7(3) . .
C31 Si4 C29 108.5(3) . .
C30 Si4 C29 110.4(3) . .
C31 Si4 C21 115.3(2) . .
C30 Si4 C21 109.2(3) . .
C29 Si4 C21 106.8(2) . .
C33 Si5 C32 108.7(3) . .
C33 Si5 C34 107.8(3) . .
C32 Si5 C34 108.7(3) . .
C33 Si5 C21 109.5(3) . .
C32 Si5 C21 113.3(3) . .
C34 Si5 C21 108.6(3) . .
C37 Si6 C36 106.9(3) . .
C37 Si6 C35 109.8(3) . .
C36 Si6 C35 105.3(3) . .
C37 Si6 C22 111.1(2) . .
C36 Si6 C22 111.5(2) . .
C35 Si6 C22 111.9(2) . .
C40 Si7 C38 108.9(3) . .
C40 Si7 C39 107.3(3) . .
C38 Si7 C39 108.2(2) . .
C40 Si7 C22 110.3(2) . .
C38 Si7 C22 114.2(2) . .
C39 Si7 C22 107.7(2) . .
Si2 C23 H15 109.5 . .
Si2 C23 H16 109.5 . .
H15 C23 H16 109.5 . .
Si2 C23 H17 109.5 . .
H15 C23 H17 109.5 . .
H16 C23 H17 109.5 . .
Si2 C24 H18 109.5 . .
Si2 C24 H19 109.5 . .
H18 C24 H19 109.5 . .
Si2 C24 H20 109.5 . .
H18 C24 H20 109.5 . .
H19 C24 H20 109.5 . .
Si2 C25 H21 109.5 . .
Si2 C25 H22 109.5 . .
H21 C25 H22 109.5 . .
Si2 C25 H23 109.5 . .
H21 C25 H23 109.5 . .
H22 C25 H23 109.5 . .
Si3 C26 H24 109.5 . .
Si3 C26 H25 109.5 . .
H24 C26 H25 109.5 . .
Si3 C26 H26 109.5 . .
H24 C26 H26 109.5 . .
H25 C26 H26 109.5 . .
Si3 C27 H27 109.5 . .
Si3 C27 H28 109.5 . .
H27 C27 H28 109.5 . .
Si3 C27 H29 109.5 . .
H27 C27 H29 109.5 . .
H28 C27 H29 109.5 . .
Si3 C28 H30 109.5 . .
Si3 C28 H31 109.5 . .
H30 C28 H31 109.5 . .
Si3 C28 H32 109.5 . .
H30 C28 H32 109.5 . .
H31 C28 H32 109.5 . .
Si4 C29 H33 109.5 . .
Si4 C29 H34 109.5 . .
H33 C29 H34 109.5 . .
Si4 C29 H35 109.5 . .
H33 C29 H35 109.5 . .
H34 C29 H35 109.5 . .
Si4 C30 H36 109.5 . .
Si4 C30 H37 109.5 . .
H36 C30 H37 109.5 . .
Si4 C30 H38 109.5 . .
H36 C30 H38 109.5 . .
H37 C30 H38 109.5 . .
Si4 C31 H39 109.5 . .
Si4 C31 H40 109.5 . .
H39 C31 H40 109.5 . .
Si4 C31 H41 109.5 . .
H39 C31 H41 109.5 . .
H40 C31 H41 109.5 . .
Si5 C32 H42 109.5 . .
Si5 C32 H43 109.5 . .
H42 C32 H43 109.5 . .
Si5 C32 H44 109.5 . .
H42 C32 H44 109.5 . .
H43 C32 H44 109.5 . .
Si5 C33 H45 109.5 . .
Si5 C33 H46 109.5 . .
H45 C33 H46 109.5 . .
Si5 C33 H47 109.5 . .
H45 C33 H47 109.5 . .
H46 C33 H47 109.5 . .
Si5 C34 H48 109.5 . .
Si5 C34 H49 109.5 . .
H48 C34 H49 109.5 . .
Si5 C34 H50 109.5 . .
H48 C34 H50 109.5 . .
H49 C34 H50 109.5 . .
Si6 C35 H51 109.5 . .
Si6 C35 H52 109.5 . .
H51 C35 H52 109.5 . .
Si6 C35 H53 109.5 . .
H51 C35 H53 109.5 . .
H52 C35 H53 109.5 . .
Si6 C36 H54 109.5 . .
Si6 C36 H55 109.5 . .
H54 C36 H55 109.5 . .
Si6 C36 H56 109.5 . .
H54 C36 H56 109.5 . .
H55 C36 H56 109.5 . .
Si6 C37 H57 109.5 . .
Si6 C37 H58 109.5 . .
H57 C37 H58 109.5 . .
Si6 C37 H59 109.5 . .
H57 C37 H59 109.5 . .
H58 C37 H59 109.5 . .
Si7 C38 H60 109.5 . .
Si7 C38 H61 109.5 . .
H60 C38 H61 109.5 . .
Si7 C38 H62 109.5 . .
H60 C38 H62 109.5 . .
H61 C38 H62 109.5 . .
Si7 C39 H63 109.5 . .
Si7 C39 H64 109.5 . .
H63 C39 H64 109.5 . .
Si7 C39 H65 109.5 . .
H63 C39 H65 109.5 . .
H64 C39 H65 109.5 . .
Si7 C40 H66 109.5 . .
Si7 C40 H67 109.5 . .
H66 C40 H67 109.5 . .
Si7 C40 H68 109.5 . .
H66 C40 H68 109.5 . .
H67 C40 H68 109.5 . .

loop_
_geom_bond_atom_site_label_1
_geom_bond_atom_site_label_2
_geom_bond_distance
_geom_bond_site_symmetry_2
Si1 C1 1.894(5) .
Si1 C14 1.902(5) .
Si1 C5 1.953(5) 2_655
Si1 H1 1.43(4) .
C1 C2 1.375(6) .
C1 C13 1.479(6) .
C2 C3 1.462(7) .
C2 C7 1.469(6) .
C3 C4 1.330(6) .
C3 H2 0.9500 .
C4 C5 1.501(6) .
C4 H3 0.9500 .
C5 C6 1.497(7) .
C5 Si1 1.953(5) 2_655
C5 H4 1.0000 .
C6 C7 1.345(6) .
C6 H5 0.9500 .
C7 O1 1.383(5) .
O1 C8 1.395(5) .
C8 C9 1.380(7) .
C8 C13 1.406(6) .
C9 C10 1.386(7) .
C9 H6 0.9500 .
C10 C11 1.386(7) .
C10 H7 0.9500 .
C11 C12 1.389(7) .
C11 H8 0.9500 .
C12 C13 1.404(6) .
C12 H9 0.9500 .
C14 C15 1.422(7) .
C14 C19 1.440(6) .
C15 C16 1.387(6) .
C15 C20 1.537(6) .
C16 C17 1.405(6) .
C16 H10 0.9500 .
C17 C18 1.399(6) .
C17 C21 1.521(7) .
C18 C19 1.395(6) .
C18 H11 0.9500 .
C19 C22 1.527(6) .
C20 Si2 1.904(5) .
C20 Si3 1.911(5) .
C20 H12 1.0000 .
C21 Si4 1.900(5) .
C21 Si5 1.902(5) .
C21 H13 1.0000 .
C22 Si6 1.907(5) .
C22 Si7 1.908(5) .
C22 H14 1.0000 .
Si2 C23 1.858(6) .
Si2 C24 1.869(5) .
Si2 C25 1.869(6) .
Si3 C27 1.853(5) .
Si3 C26 1.874(5) .
Si3 C28 1.881(5) .
Si4 C31 1.869(6) .
Si4 C30 1.871(6) .
Si4 C29 1.872(6) .
Si5 C33 1.848(6) .
Si5 C32 1.868(6) .
Si5 C34 1.875(6) .
Si6 C37 1.859(5) .
Si6 C36 1.864(5) .
Si6 C35 1.869(5) .
Si7 C40 1.867(6) .
Si7 C38 1.871(5) .
Si7 C39 1.883(5) .
C23 H15 0.9800 .
C23 H16 0.9800 .
C23 H17 0.9800 .
C24 H18 0.9800 .
C24 H19 0.9800 .
C24 H20 0.9800 .
C25 H21 0.9800 .
C25 H22 0.9800 .
C25 H23 0.9800 .
C26 H24 0.9800 .
C26 H25 0.9800 .
C26 H26 0.9800 .
C27 H27 0.9800 .
C27 H28 0.9800 .
C27 H29 0.9800 .
C28 H30 0.9800 .
C28 H31 0.9800 .
C28 H32 0.9800 .
C29 H33 0.9800 .
C29 H34 0.9800 .
C29 H35 0.9800 .
C30 H36 0.9800 .
C30 H37 0.9800 .
C30 H38 0.9800 .
C31 H39 0.9800 .
C31 H40 0.9800 .
C31 H41 0.9800 .
C32 H42 0.9800 .
C32 H43 0.9800 .
C32 H44 0.9800 .
C33 H45 0.9800 .
C33 H46 0.9800 .
C33 H47 0.9800 .
C34 H48 0.9800 .
C34 H49 0.9800 .
C34 H50 0.9800 .
C35 H51 0.9800 .
C35 H52 0.9800 .
C35 H53 0.9800 .
C36 H54 0.9800 .
C36 H55 0.9800 .
C36 H56 0.9800 .
C37 H57 0.9800 .
C37 H58 0.9800 .
C37 H59 0.9800 .
C38 H60 0.9800 .
C38 H61 0.9800 .
C38 H62 0.9800 .
C39 H63 0.9800 .
C39 H64 0.9800 .
C39 H65 0.9800 .
C40 H66 0.9800 .
C40 H67 0.9800 .
C40 H68 0.9800 .

loop_
_geom_torsion_atom_site_label_1
_geom_torsion_atom_site_label_2
_geom_torsion_atom_site_label_3
_geom_torsion_atom_site_label_4
_geom_torsion
_geom_torsion_site_symmetry_1
_geom_torsion_site_symmetry_4
C14 Si1 C1 C2 144.3(4) . .
C5 Si1 C1 C2 -82.7(4) 2_655 .
C14 Si1 C1 C13 -44.9(4) . .
C5 Si1 C1 C13 88.1(4) 2_655 .
C13 C1 C2 C3 -173.9(4) . .
Si1 C1 C2 C3 -2.6(7) . .
C13 C1 C2 C7 1.9(7) . .
Si1 C1 C2 C7 173.2(3) . .
C1 C2 C3 C4 157.3(5) . .
C7 C2 C3 C4 -18.8(7) . .
C2 C3 C4 C5 -0.1(7) . .
C3 C4 C5 C6 21.5(6) . .
C3 C4 C5 Si1 -97.3(5) . 2_655
C4 C5 C6 C7 -24.4(6) . .
Si1 C5 C6 C7 92.9(5) 2_655 .
C5 C6 C7 O1 -173.6(4) . .
C5 C6 C7 C2 6.6(7) . .
C1 C2 C7 C6 -160.7(5) . .
C3 C2 C7 C6 15.6(7) . .
C1 C2 C7 O1 19.5(7) . .
C3 C2 C7 O1 -164.2(4) . .
C6 C7 O1 C8 148.3(4) . .
C2 C7 O1 C8 -31.9(6) . .
C7 O1 C8 C9 -157.2(4) . .
C7 O1 C8 C13 23.6(6) . .
O1 C8 C9 C10 -179.3(4) . .
C13 C8 C9 C10 -0.1(8) . .
C8 C9 C10 C11 -0.7(8) . .
C9 C10 C11 C12 0.8(8) . .
C10 C11 C12 C13 -0.1(8) . .
C11 C12 C13 C8 -0.6(7) . .
C11 C12 C13 C1 -178.5(5) . .
C9 C8 C13 C12 0.7(7) . .
O1 C8 C13 C12 179.8(4) . .
C9 C8 C13 C1 178.7(5) . .
O1 C8 C13 C1 -2.2(7) . .
C2 C1 C13 C12 167.4(4) . .
Si1 C1 C13 C12 -4.0(7) . .
C2 C1 C13 C8 -10.4(7) . .
Si1 C1 C13 C8 178.2(3) . .
C1 Si1 C14 C15 -53.6(4) . .
C5 Si1 C14 C15 -175.6(3) 2_655 .
C1 Si1 C14 C19 127.9(4) . .
C5 Si1 C14 C19 5.8(5) 2_655 .
C19 C14 C15 C16 -5.7(7) . .
Si1 C14 C15 C16 175.6(4) . .
C19 C14 C15 C20 173.0(4) . .
Si1 C14 C15 C20 -5.6(6) . .
C14 C15 C16 C17 2.6(7) . .
C20 C15 C16 C17 -176.2(4) . .
C15 C16 C17 C18 1.5(7) . .
C15 C16 C17 C21 -179.0(5) . .
C16 C17 C18 C19 -2.5(7) . .
C21 C17 C18 C19 178.1(5) . .
C17 C18 C19 C14 -0.8(7) . .
C17 C18 C19 C22 176.3(4) . .
C15 C14 C19 C18 4.8(7) . .
Si1 C14 C19 C18 -176.7(3) . .
C15 C14 C19 C22 -172.0(4) . .
Si1 C14 C19 C22 6.5(7) . .
C16 C15 C20 Si2 76.6(5) . .
C14 C15 C20 Si2 -102.2(5) . .
C16 C15 C20 Si3 -56.5(5) . .
C14 C15 C20 Si3 124.7(4) . .
C18 C17 C21 Si4 65.2(6) . .
C16 C17 C21 Si4 -114.2(5) . .
C18 C17 C21 Si5 -73.1(5) . .
C16 C17 C21 Si5 107.4(5) . .
C18 C19 C22 Si6 -88.3(5) . .
C14 C19 C22 Si6 88.6(5) . .
C18 C19 C22 Si7 46.6(5) . .
C14 C19 C22 Si7 -136.5(4) . .
C15 C20 Si2 C23 52.3(4) . .
Si3 C20 Si2 C23 -172.8(3) . .
C15 C20 Si2 C24 171.2(4) . .
Si3 C20 Si2 C24 -53.9(3) . .
C15 C20 Si2 C25 -66.3(4) . .
Si3 C20 Si2 C25 68.6(3) . .
C15 C20 Si3 C27 -21.4(5) . .
Si2 C20 Si3 C27 -152.5(3) . .
C15 C20 Si3 C26 98.5(4) . .
Si2 C20 Si3 C26 -32.6(3) . .
C15 C20 Si3 C28 -142.9(4) . .
Si2 C20 Si3 C28 86.0(3) . .
C17 C21 Si4 C31 -73.1(4) . .
Si5 C21 Si4 C31 62.4(4) . .
C17 C21 Si4 C30 166.9(4) . .
Si5 C21 Si4 C30 -57.6(4) . .
C17 C21 Si4 C29 47.5(4) . .
Si5 C21 Si4 C29 -177.0(3) . .
C17 C21 Si5 C33 -26.7(4) . .
Si4 C21 Si5 C33 -162.8(3) . .
C17 C21 Si5 C32 94.8(4) . .
Si4 C21 Si5 C32 -41.3(4) . .
C17 C21 Si5 C34 -144.3(4) . .
Si4 C21 Si5 C34 79.7(4) . .
C19 C22 Si6 C37 52.7(4) . .
Si7 C22 Si6 C37 -83.2(3) . .
C19 C22 Si6 C36 -66.4(4) . .
Si7 C22 Si6 C36 157.7(3) . .
C19 C22 Si6 C35 175.8(3) . .
Si7 C22 Si6 C35 39.9(4) . .
C19 C22 Si7 C40 35.4(4) . .
Si6 C22 Si7 C40 167.3(3) . .
C19 C22 Si7 C38 -87.6(4) . .
Si6 C22 Si7 C38 44.3(3) . .
C19 C22 Si7 C39 152.1(4) . .
Si6 C22 Si7 C39 -75.9(3) . .
